data_7022494
loop_
_publ_author_name
'Stute, Annika'
'Kehr, Gerald'
'Daniliuc, Constantin G.'
'Fr\"ohlich, Roland'
'Erker, Gerhard'

_publ_section_title
;
 Electronic control in frustrated Lewis pair chemistry: adduct formation
 of intramolecular FLP systems with -P(C(6)F(5))(2) Lewis base components.
;
_journal_issue 13
_journal_name_full 'Dalton transactions (Cambridge, England : 2003)'
_journal_page_first 4487
_journal_page_last 4499
_journal_paper_doi 10.1039/c2dt32806b
_journal_volume 42
_journal_year 2013
_chemical_formula_sum 'C15 H5 F10 P'
_chemical_formula_weight 406.16
_space_group_IT_number 14
_symmetry_cell_setting monoclinic
_symmetry_space_group_name_Hall '-P 2ybc'
_symmetry_space_group_name_H-M 'P 1 21/c 1'
_atom_sites_solution_hydrogens geom
_atom_sites_solution_primary direct
_atom_sites_solution_secondary difmap
_audit_creation_method SHELXL-97
_cell_angle_alpha 90.00
_cell_angle_beta 113.101(2)
_cell_angle_gamma 90.00
_cell_formula_units_Z 4
_cell_length_a 10.0879(2)
_cell_length_b 14.1955(5)
_cell_length_c 11.6037(3)
_cell_measurement_reflns_used 2623
_cell_measurement_temperature 223(2)
_cell_measurement_theta_max 68.25
_cell_measurement_theta_min 0.88
_cell_volume 1528.44(8)
_computing_cell_refinement 'Collect (Nonius B.V., 1998)'
_computing_data_collection 'Collect (Nonius B.V., 1998)'
_computing_data_reduction 'Denzo-SMN (Otwinowski & Minor, 1997)'
_computing_molecular_graphics 'XP (BrukerAXS, 2000)'
_computing_publication_material 'SHELXL-97 (Sheldrick, 1997)'
_computing_structure_refinement 'SHELXL-97 (Sheldrick, 1997)'
_computing_structure_solution 'SHELXS-97 (Sheldrick, 1990)'
_diffrn_ambient_temperature 223(2)
_diffrn_measured_fraction_theta_full 0.971
_diffrn_measured_fraction_theta_max 0.971
_diffrn_measurement_device_type 'Nonius KappaCCD APEXII'
_diffrn_measurement_method '\w and \f scans'
_diffrn_radiation_monochromator graphite
_diffrn_radiation_source 'fine-focus sealed tube'
_diffrn_radiation_type CuK\a
_diffrn_radiation_wavelength 1.54178
_diffrn_reflns_av_R_equivalents 0.042
_diffrn_reflns_av_sigmaI/netI 0.0216
_diffrn_reflns_limit_h_max 12
_diffrn_reflns_limit_h_min -11
_diffrn_reflns_limit_k_max 16
_diffrn_reflns_limit_k_min -15
_diffrn_reflns_limit_l_max 12
_diffrn_reflns_limit_l_min -13
_diffrn_reflns_number 15206
_diffrn_reflns_theta_full 66.99
_diffrn_reflns_theta_max 66.99
_diffrn_reflns_theta_min 4.77
_exptl_absorpt_coefficient_mu 2.672
_exptl_absorpt_correction_T_max 0.8780
_exptl_absorpt_correction_T_min 0.6170
_exptl_absorpt_correction_type multi-scan
_exptl_absorpt_process_details 'Denzo (Otwinowski, Borek, Majewski & Minor, 2003)'
_exptl_crystal_colour colourless
_exptl_crystal_density_diffrn 1.765
_exptl_crystal_density_method 'not measured'
_exptl_crystal_description plate
_exptl_crystal_F_000 800
_exptl_crystal_size_max 0.20
_exptl_crystal_size_mid 0.13
_exptl_crystal_size_min 0.05
_refine_diff_density_max 0.687
_refine_diff_density_min -0.220
_refine_diff_density_rms 0.049
_refine_ls_extinction_method none
_refine_ls_goodness_of_fit_ref 1.048
_refine_ls_hydrogen_treatment constr
_refine_ls_matrix_type full
_refine_ls_number_parameters 236
_refine_ls_number_reflns 2642
_refine_ls_number_restraints 0
_refine_ls_restrained_S_all 1.048
_refine_ls_R_factor_all 0.0595
_refine_ls_R_factor_gt 0.0500
_refine_ls_shift/su_max 0.000
_refine_ls_shift/su_mean 0.000
_refine_ls_structure_factor_coef Fsqd
_refine_ls_weighting_details 'calc w=1/[\s^2^(Fo^2^)+(0.0678P)^2^+1.2764P] where P=(Fo^2^+2Fc^2^)/3'
_refine_ls_weighting_scheme calc
_refine_ls_wR_factor_gt 0.1334
_refine_ls_wR_factor_ref 0.1425
_reflns_number_gt 2233
_reflns_number_total 2642
_reflns_threshold_expression >2sigma(I)
_cod_data_source_file c2dt32806b.txt
_cod_data_source_block erk6325
_cod_original_cell_volume 1528.44(7)
_cod_original_sg_symbol_H-M P21/c
_cod_database_code 7022494

loop_
_symmetry_equiv_pos_as_xyz
'x, y, z'
'-x, y+1/2, -z+1/2'
'-x, -y, -z'
'x, -y-1/2, z-1/2'

loop_
_atom_site_label
_atom_site_type_symbol
_atom_site_fract_x
_atom_site_fract_y
_atom_site_fract_z
_atom_site_U_iso_or_equiv
_atom_site_adp_type
_atom_site_occupancy
_atom_site_symmetry_multiplicity
_atom_site_calc_flag
_atom_site_refinement_flags
P1 P 0.78061(9) 0.22545(6) 0.84555(7) 0.0561(3) Uani 1 1 d .
C1 C 0.8403(4) 0.1070(2) 0.8271(3) 0.0596(8) Uani 1 1 d .
C2 C 0.9775(4) 0.0844(3) 0.8627(4) 0.0746(10) Uani 1 1 d .
H2A H 1.0033 0.0267 0.8376 0.090 Uiso 1 1 calc R
H2B H 1.0494 0.1259 0.9131 0.090 Uiso 1 1 calc R
C3 C 0.7209(4) 0.0437(3) 0.7468(4) 0.0834(11) Uani 1 1 d .
H3A H 0.6913 0.0617 0.6596 0.125 Uiso 1 1 calc R
H3B H 0.6396 0.0494 0.7712 0.125 Uiso 1 1 calc R
H3C H 0.7544 -0.0210 0.7575 0.125 Uiso 1 1 calc R
C11 C 0.9408(3) 0.2798(2) 0.9652(3) 0.0528(7) Uani 1 1 d .
C12 C 0.9961(4) 0.3621(2) 0.9373(3) 0.0596(8) Uani 1 1 d .
F12 F 0.9294(3) 0.40293(14) 0.8246(2) 0.0798(6) Uani 1 1 d .
C13 C 1.1177(4) 0.4058(2) 1.0221(4) 0.0714(10) Uani 1 1 d .
F13 F 1.1673(3) 0.48427(15) 0.9894(3) 0.1038(9) Uani 1 1 d .
C14 C 1.1846(4) 0.3677(3) 1.1388(4) 0.0784(11) Uani 1 1 d .
F14 F 1.3031(3) 0.4087(2) 1.2216(3) 0.1220(11) Uani 1 1 d .
C15 C 1.1322(4) 0.2883(3) 1.1710(3) 0.0717(10) Uani 1 1 d .
F15 F 1.1985(2) 0.2509(2) 1.2863(2) 0.1030(8) Uani 1 1 d .
C16 C 1.0135(3) 0.2452(2) 1.0851(3) 0.0594(8) Uani 1 1 d .
F16 F 0.9688(2) 0.16596(16) 1.12141(18) 0.0784(6) Uani 1 1 d .
C21 C 0.6678(3) 0.2101(2) 0.9367(3) 0.0531(7) Uani 1 1 d .
C22 C 0.6535(3) 0.1313(2) 1.0016(3) 0.0539(7) Uani 1 1 d .
F22 F 0.73265(18) 0.05368(12) 1.01104(18) 0.0648(5) Uani 1 1 d .
C23 C 0.5569(3) 0.1272(2) 1.0599(3) 0.0560(7) Uani 1 1 d .
F23 F 0.5469(2) 0.05019(14) 1.12106(19) 0.0734(5) Uani 1 1 d .
C24 C 0.4727(3) 0.2040(2) 1.0551(3) 0.0591(8) Uani 1 1 d .
F24 F 0.3791(2) 0.20163(17) 1.1111(2) 0.0847(6) Uani 1 1 d .
C25 C 0.4862(3) 0.2839(2) 0.9946(3) 0.0595(8) Uani 1 1 d .
F25 F 0.4060(2) 0.35987(15) 0.9918(2) 0.0815(6) Uani 1 1 d .
C26 C 0.5819(3) 0.2858(2) 0.9374(3) 0.0575(8) Uani 1 1 d .
F26 F 0.5907(2) 0.36617(13) 0.87852(19) 0.0741(6) Uani 1 1 d .

loop_
_atom_site_aniso_label
_atom_site_aniso_U_11
_atom_site_aniso_U_22
_atom_site_aniso_U_33
_atom_site_aniso_U_23
_atom_site_aniso_U_13
_atom_site_aniso_U_12
P1 0.0534(5) 0.0601(5) 0.0456(4) 0.0042(3) 0.0096(3) 0.0064(3)
C1 0.0627(19) 0.0607(19) 0.0523(17) -0.0002(14) 0.0192(15) 0.0039(15)
C2 0.075(2) 0.069(2) 0.083(2) -0.0006(18) 0.035(2) 0.0130(18)
C3 0.089(3) 0.077(2) 0.073(2) -0.0130(19) 0.020(2) -0.001(2)
C11 0.0480(16) 0.0581(17) 0.0517(16) -0.0035(13) 0.0190(13) 0.0026(13)
C12 0.0666(19) 0.0565(18) 0.064(2) -0.0023(15) 0.0344(16) 0.0094(15)
F12 0.1133(17) 0.0612(11) 0.0780(13) 0.0090(10) 0.0518(12) 0.0071(11)
C13 0.068(2) 0.0528(18) 0.111(3) -0.0194(19) 0.054(2) -0.0074(16)
F13 0.1056(18) 0.0574(12) 0.177(3) -0.0219(14) 0.0862(19) -0.0176(12)
C14 0.0476(18) 0.083(3) 0.096(3) -0.037(2) 0.0188(19) -0.0058(18)
F14 0.0678(14) 0.125(2) 0.148(2) -0.0650(19) 0.0158(15) -0.0235(14)
C15 0.0461(18) 0.098(3) 0.061(2) -0.0076(19) 0.0107(16) 0.0092(18)
F15 0.0660(13) 0.146(2) 0.0656(14) -0.0029(14) -0.0077(11) 0.0088(14)
C16 0.0457(16) 0.070(2) 0.0596(19) 0.0044(15) 0.0171(15) 0.0030(14)
F16 0.0589(11) 0.0993(16) 0.0626(12) 0.0290(11) 0.0085(9) -0.0033(10)
C21 0.0391(14) 0.0553(17) 0.0507(16) -0.0001(13) 0.0025(12) 0.0047(12)
C22 0.0419(15) 0.0543(17) 0.0544(17) -0.0038(13) 0.0068(13) 0.0085(13)
F22 0.0569(10) 0.0566(10) 0.0786(12) 0.0098(9) 0.0240(9) 0.0135(8)
C23 0.0473(16) 0.0586(18) 0.0538(17) 0.0010(14) 0.0108(14) -0.0005(13)
F23 0.0706(12) 0.0715(12) 0.0771(13) 0.0080(10) 0.0280(10) -0.0002(10)
C24 0.0415(15) 0.074(2) 0.0568(18) -0.0076(15) 0.0137(14) 0.0023(14)
F24 0.0675(12) 0.1008(16) 0.0964(15) -0.0033(12) 0.0437(12) 0.0094(11)
C25 0.0421(15) 0.065(2) 0.0602(18) -0.0111(15) 0.0084(14) 0.0081(14)
F25 0.0671(12) 0.0730(13) 0.0959(15) -0.0077(11) 0.0228(11) 0.0245(10)
C26 0.0499(17) 0.0520(17) 0.0557(17) -0.0031(14) 0.0045(14) 0.0019(13)
F26 0.0749(12) 0.0566(11) 0.0814(13) 0.0084(9) 0.0205(10) 0.0092(9)

loop_
_atom_type_symbol
_atom_type_description
_atom_type_scat_dispersion_real
_atom_type_scat_dispersion_imag
_atom_type_scat_source
C C 0.0181 0.0091 'International Tables Vol C Tables 4.2.6.8 and 6.1.1.4'
H H 0.0000 0.0000 'International Tables Vol C Tables 4.2.6.8 and 6.1.1.4'
F F 0.0727 0.0534 'International Tables Vol C Tables 4.2.6.8 and 6.1.1.4'
P P 0.2955 0.4335 'International Tables Vol C Tables 4.2.6.8 and 6.1.1.4'

loop_
_geom_angle_atom_site_label_1
_geom_angle_atom_site_label_2
_geom_angle_atom_site_label_3
_geom_angle
C1 P1 C11 104.03(14)
C1 P1 C21 105.32(14)
C11 P1 C21 100.00(13)
C2 C1 C3 122.5(3)
C2 C1 P1 122.8(3)
C3 C1 P1 113.8(3)
C1 C2 H2A 120.0
C1 C2 H2B 120.0
H2A C2 H2B 120.0
C1 C3 H3A 109.5
C1 C3 H3B 109.5
H3A C3 H3B 109.5
C1 C3 H3C 109.5
H3A C3 H3C 109.5
H3B C3 H3C 109.5
C16 C11 C12 115.6(3)
C16 C11 P1 124.9(2)
C12 C11 P1 119.5(2)
F12 C12 C13 117.7(3)
F12 C12 C11 119.8(3)
C13 C12 C11 122.5(3)
F13 C13 C14 121.2(4)
F13 C13 C12 119.9(4)
C14 C13 C12 118.9(3)
F14 C14 C15 119.9(4)
F14 C14 C13 119.6(4)
C15 C14 C13 120.5(3)
F15 C15 C14 120.3(3)
F15 C15 C16 119.9(4)
C14 C15 C16 119.8(3)
F16 C16 C15 117.0(3)
F16 C16 C11 120.3(3)
C15 C16 C11 122.8(3)
C26 C21 C22 115.2(3)
C26 C21 P1 116.1(2)
C22 C21 P1 128.7(2)
F22 C22 C21 121.5(3)
F22 C22 C23 115.8(3)
C21 C22 C23 122.7(3)
F23 C23 C24 120.1(3)
F23 C23 C22 120.6(3)
C24 C23 C22 119.3(3)
F24 C24 C25 120.0(3)
F24 C24 C23 120.3(3)
C25 C24 C23 119.7(3)
F25 C25 C24 119.9(3)
F25 C25 C26 120.4(3)
C24 C25 C26 119.7(3)
F26 C26 C25 117.4(3)
F26 C26 C21 119.2(3)
C25 C26 C21 123.4(3)

loop_
_geom_bond_atom_site_label_1
_geom_bond_atom_site_label_2
_geom_bond_distance
P1 C1 1.826(3)
P1 C11 1.837(3)
P1 C21 1.846(3)
C1 C2 1.320(5)
C1 C3 1.499(5)
C2 H2A 0.9400
C2 H2B 0.9400
C3 H3A 0.9700
C3 H3B 0.9700
C3 H3C 0.9700
C11 C16 1.383(4)
C11 C12 1.387(5)
C12 F12 1.345(4)
C12 C13 1.382(5)
C13 F13 1.336(4)
C13 C14 1.366(6)
C14 F14 1.338(4)
C14 C15 1.358(6)
C15 F15 1.349(4)
C15 C16 1.366(5)
C16 F16 1.340(4)
C21 C26 1.382(4)
C21 C22 1.387(4)
C22 F22 1.340(3)
C22 C23 1.389(5)
C23 F23 1.328(4)
C23 C24 1.369(4)
C24 F24 1.340(4)
C24 C25 1.369(5)
C25 F25 1.341(4)
C25 C26 1.370(5)
C26 F26 1.351(4)

loop_
_geom_torsion_atom_site_label_1
_geom_torsion_atom_site_label_2
_geom_torsion_atom_site_label_3
_geom_torsion_atom_site_label_4
_geom_torsion
C11 P1 C1 C2 -19.5(3)
C21 P1 C1 C2 -124.2(3)
C11 P1 C1 C3 171.6(3)
C21 P1 C1 C3 66.9(3)
C1 P1 C11 C16 -58.3(3)
C21 P1 C11 C16 50.4(3)
C1 P1 C11 C12 122.0(2)
C21 P1 C11 C12 -129.3(2)
C16 C11 C12 F12 -177.5(3)
P1 C11 C12 F12 2.2(4)
C16 C11 C12 C13 1.4(4)
P1 C11 C12 C13 -178.9(2)
F12 C12 C13 F13 -2.0(4)
C11 C12 C13 F13 179.1(3)
F12 C12 C13 C14 177.6(3)
C11 C12 C13 C14 -1.3(5)
F13 C13 C14 F14 -1.0(5)
C12 C13 C14 F14 179.4(3)
F13 C13 C14 C15 179.5(3)
C12 C13 C14 C15 -0.1(5)
F14 C14 C15 F15 0.4(5)
C13 C14 C15 F15 180.0(3)
F14 C14 C15 C16 -178.2(3)
C13 C14 C15 C16 1.4(5)
F15 C15 C16 F16 -0.1(5)
C14 C15 C16 F16 178.6(3)
F15 C15 C16 C11 -179.9(3)
C14 C15 C16 C11 -1.2(5)
C12 C11 C16 F16 -179.9(3)
P1 C11 C16 F16 0.4(4)
C12 C11 C16 C15 -0.2(5)
P1 C11 C16 C15 -179.9(3)
C1 P1 C21 C26 -164.9(2)
C11 P1 C21 C26 87.4(2)
C1 P1 C21 C22 12.6(3)
C11 P1 C21 C22 -95.1(3)
C26 C21 C22 F22 -178.4(3)
P1 C21 C22 F22 4.0(4)
C26 C21 C22 C23 2.0(4)
P1 C21 C22 C23 -175.6(2)
F22 C22 C23 F23 0.4(4)
C21 C22 C23 F23 -180.0(3)
F22 C22 C23 C24 179.6(3)
C21 C22 C23 C24 -0.8(5)
F23 C23 C24 F24 -0.6(4)
C22 C23 C24 F24 -179.8(3)
F23 C23 C24 C25 178.4(3)
C22 C23 C24 C25 -0.8(5)
F24 C24 C25 F25 0.2(5)
C23 C24 C25 F25 -178.7(3)
F24 C24 C25 C26 -179.9(3)
C23 C24 C25 C26 1.2(5)
F25 C25 C26 F26 -0.4(4)
C24 C25 C26 F26 179.7(3)
F25 C25 C26 C21 180.0(3)
C24 C25 C26 C21 0.1(5)
C22 C21 C26 F26 178.8(3)
P1 C21 C26 F26 -3.3(4)
C22 C21 C26 C25 -1.6(4)
P1 C21 C26 C25 176.2(2)
